data_7207987
loop_
_publ_author_name
'Hou, Qin'
'Bai, Fu-Quan'
'Jia, Ming-Jun'
'Jin, Juan'
'Yu, Jie-Hui'
'Xu, Ji-Qing'

_publ_section_title
;
 New organically templated chained and layered iodoplumbates
;
_journal_issue 11
_journal_name_full CrystEngComm
_journal_page_first 4000
_journal_paper_doi 10.1039/c2ce25102g
_journal_volume 14
_journal_year 2012
_chemical_formula_sum 'C8 H22 I6 N2 O Pb2'
_chemical_formula_weight 1338.06
_chemical_name_systematic
;
?
;
_space_group_IT_number 14
_symmetry_cell_setting monoclinic
_symmetry_space_group_name_Hall '-P 2ybc'
_symmetry_space_group_name_H-M 'P 1 21/c 1'
_atom_sites_solution_hydrogens geom
_atom_sites_solution_primary direct
_atom_sites_solution_secondary difmap
_audit_creation_method SHELXL-97
_cell_angle_alpha 90.00
_cell_angle_beta 96.165(3)
_cell_angle_gamma 90.00
_cell_formula_units_Z 4
_cell_length_a 7.9629(3)
_cell_length_b 14.8833(6)
_cell_length_c 21.0907(10)
_cell_measurement_temperature 293(2)
_cell_volume 2485.09(18)
_computing_cell_refinement Bruker
_computing_data_collection Bruker
_computing_data_reduction Bruker
_computing_structure_refinement 'SHELXL-97 (Sheldrick, 1997)'
_computing_structure_solution 'SHELXS-97 (Sheldrick, 1990)'
_diffrn_ambient_temperature 293(2)
_diffrn_measured_fraction_theta_full 0.991
_diffrn_measured_fraction_theta_max 0.991
_diffrn_measurement_device_type siements
_diffrn_measurement_method Omega
_diffrn_radiation_monochromator graphite
_diffrn_radiation_source 'fine-focus sealed tube'
_diffrn_radiation_type MoK\a
_diffrn_radiation_wavelength 0.71073
_diffrn_reflns_av_R_equivalents 0.0667
_diffrn_reflns_av_sigmaI/netI 0.0694
_diffrn_reflns_limit_h_max 10
_diffrn_reflns_limit_h_min -10
_diffrn_reflns_limit_k_max 19
_diffrn_reflns_limit_k_min -19
_diffrn_reflns_limit_l_max 28
_diffrn_reflns_limit_l_min -21
_diffrn_reflns_number 17700
_diffrn_reflns_theta_full 28.30
_diffrn_reflns_theta_max 28.30
_diffrn_reflns_theta_min 1.94
_diffrn_standards_decay_% none
_diffrn_standards_interval_time none
_diffrn_standards_number none
_exptl_absorpt_coefficient_mu 20.982
_exptl_absorpt_correction_T_max 0.123
_exptl_absorpt_correction_T_min 0.107
_exptl_absorpt_correction_type empirical
_exptl_crystal_colour orange
_exptl_crystal_density_diffrn 3.576
_exptl_crystal_density_method 'not measured'
_exptl_crystal_description block
_exptl_crystal_F_000 2296
_exptl_crystal_size_max 0.1
_exptl_crystal_size_mid 0.1
_exptl_crystal_size_min 0.1
_refine_diff_density_max 1.886
_refine_diff_density_min -3.065
_refine_diff_density_rms 0.299
_refine_ls_extinction_method none
_refine_ls_goodness_of_fit_ref 1.037
_refine_ls_hydrogen_treatment constr
_refine_ls_matrix_type full
_refine_ls_number_parameters 167
_refine_ls_number_reflns 6130
_refine_ls_number_restraints 0
_refine_ls_restrained_S_all 1.037
_refine_ls_R_factor_all 0.0877
_refine_ls_R_factor_gt 0.0447
_refine_ls_shift/su_max 0.001
_refine_ls_shift/su_mean 0.000
_refine_ls_structure_factor_coef Fsqd
_refine_ls_weighting_details 'calc w=1/[\s^2^(Fo^2^)+(0.0534P)^2^+20.4927P] where P=(Fo^2^+2Fc^2^)/3'
_refine_ls_weighting_scheme calc
_refine_ls_wR_factor_gt 0.1177
_refine_ls_wR_factor_ref 0.1364
_reflns_number_gt 3829
_reflns_number_total 6130
_reflns_threshold_expression >2sigma(I)
_cod_data_source_file c2ce25102g.txt
_cod_data_source_block 2
_cod_original_sg_symbol_H-M P2(1)/c
_cod_database_code 7207987

loop_
_symmetry_equiv_pos_as_xyz
'x, y, z'
'-x, y+1/2, -z+1/2'
'-x, -y, -z'
'x, -y-1/2, z-1/2'

loop_
_atom_site_label
_atom_site_type_symbol
_atom_site_fract_x
_atom_site_fract_y
_atom_site_fract_z
_atom_site_U_iso_or_equiv
_atom_site_adp_type
_atom_site_occupancy
_atom_site_symmetry_multiplicity
_atom_site_calc_flag
_atom_site_refinement_flags
Pb1 Pb 0.25297(6) 0.92686(4) 0.03558(3) 0.03897(15) Uani 1 1 d .
Pb2 Pb 0.24367(7) 1.21168(4) -0.08533(3) 0.04066(15) Uani 1 1 d .
I1 I 0.07994(14) 0.73410(7) 0.02046(6) 0.0625(3) Uani 1 1 d .
I2 I 0.44264(13) 0.85808(8) 0.16392(5) 0.0546(3) Uani 1 1 d .
I3 I -0.04785(11) 1.00782(7) 0.10409(4) 0.0446(2) Uani 1 1 d .
I4 I 0.43108(11) 1.12193(6) 0.04790(4) 0.0411(2) Uani 1 1 d .
I5 I 0.08251(18) 1.29859(10) -0.21189(6) 0.0807(4) Uani 1 1 d .
I6 I 0.40084(12) 1.38195(6) -0.03098(5) 0.0474(3) Uani 1 1 d .
N1 N -0.2239(15) 1.4601(9) -0.1816(5) 0.049(3) Uani 1 1 d .
N2 N 0.0441(15) 1.5884(8) -0.1377(5) 0.045(3) Uani 1 1 d .
C1 C -0.018(2) 1.5215(11) -0.0963(7) 0.055(4) Uani 1 1 d .
H1A H -0.0059 1.5441 -0.0529 0.066 Uiso 1 1 calc R
H1B H 0.0509 1.4679 -0.0972 0.066 Uiso 1 1 calc R
C2 C -0.2061(19) 1.4958(11) -0.1153(6) 0.049(4) Uani 1 1 d .
H2A H -0.2411 1.4507 -0.0863 0.059 Uiso 1 1 calc R
H2B H -0.2774 1.5483 -0.1129 0.059 Uiso 1 1 calc R
C3 C -0.1658(19) 1.5307(11) -0.2242(7) 0.050(4) Uani 1 1 d .
H3A H -0.1804 1.5092 -0.2678 0.061 Uiso 1 1 calc R
H3B H -0.2354 1.5838 -0.2218 0.061 Uiso 1 1 calc R
C4 C 0.0104(18) 1.5548(11) -0.2073(7) 0.053(4) Uani 1 1 d .
H4A H 0.0415 1.6015 -0.2359 0.063 Uiso 1 1 calc R
H4B H 0.0809 1.5029 -0.2128 0.063 Uiso 1 1 calc R
C5 C -0.4024(19) 1.4292(12) -0.1996(8) 0.062(5) Uani 1 1 d .
H5A H -0.4338 1.3885 -0.1670 0.074 Uiso 1 1 calc R
H5B H -0.4768 1.4809 -0.2002 0.074 Uiso 1 1 calc R
C6 C -0.429(2) 1.3847(14) -0.2606(9) 0.079(6) Uani 1 1 d .
H6A H -0.5458 1.3672 -0.2688 0.119 Uiso 1 1 calc R
H6B H -0.3590 1.3323 -0.2602 0.119 Uiso 1 1 calc R
H6C H -0.4014 1.4249 -0.2935 0.119 Uiso 1 1 calc R
C7 C 0.2283(19) 1.6075(12) -0.1187(9) 0.062(5) Uani 1 1 d .
H7A H 0.2458 1.6164 -0.0729 0.074 Uiso 1 1 calc R
H7B H 0.2937 1.5554 -0.1288 0.074 Uiso 1 1 calc R
C8 C 0.292(2) 1.6864(14) -0.1502(9) 0.078(6) Uani 1 1 d .
H8A H 0.4111 1.6928 -0.1375 0.118 Uiso 1 1 calc R
H8D H 0.2343 1.7392 -0.1379 0.118 Uiso 1 1 calc R
H8B H 0.2732 1.6790 -0.1956 0.118 Uiso 1 1 calc R
OW1 O 0.1878(18) 0.2706(10) 0.1405(7) 0.094(4) Uiso 1 1 d .

loop_
_atom_site_aniso_label
_atom_site_aniso_U_11
_atom_site_aniso_U_22
_atom_site_aniso_U_33
_atom_site_aniso_U_23
_atom_site_aniso_U_13
_atom_site_aniso_U_12
Pb1 0.0350(3) 0.0400(3) 0.0425(3) 0.0036(2) 0.0068(2) 0.0012(2)
Pb2 0.0426(3) 0.0341(3) 0.0454(3) -0.0021(2) 0.0049(2) -0.0011(2)
I1 0.0575(6) 0.0476(6) 0.0857(9) -0.0116(6) 0.0226(6) -0.0071(5)
I2 0.0536(6) 0.0684(7) 0.0412(6) 0.0054(5) 0.0032(4) 0.0099(5)
I3 0.0447(5) 0.0539(6) 0.0367(5) 0.0004(4) 0.0109(4) 0.0044(4)
I4 0.0455(5) 0.0355(5) 0.0431(5) -0.0015(4) 0.0089(4) 0.0024(4)
I5 0.0972(10) 0.0760(9) 0.0663(8) 0.0000(7) -0.0036(7) 0.0242(7)
I6 0.0475(5) 0.0358(5) 0.0576(6) -0.0009(4) 0.0009(4) -0.0065(4)
N1 0.063(8) 0.053(8) 0.033(7) -0.001(6) 0.008(6) -0.004(6)
N2 0.058(7) 0.050(7) 0.027(6) -0.002(5) 0.008(5) 0.005(6)
C1 0.074(11) 0.046(9) 0.046(9) 0.005(7) 0.007(8) 0.007(8)
C2 0.070(10) 0.049(9) 0.028(8) 0.000(6) 0.011(7) -0.002(8)
C3 0.065(10) 0.060(10) 0.028(7) -0.006(7) 0.013(7) -0.017(8)
C4 0.054(9) 0.058(10) 0.047(9) -0.011(8) 0.014(7) -0.003(8)
C5 0.051(9) 0.071(12) 0.065(12) -0.001(9) 0.015(8) -0.009(8)
C6 0.090(14) 0.087(15) 0.060(12) -0.010(11) 0.004(10) -0.029(11)
C7 0.055(10) 0.058(11) 0.068(12) -0.013(9) -0.011(8) 0.006(8)
C8 0.073(12) 0.089(15) 0.072(14) -0.002(11) 0.003(10) -0.026(11)

loop_
_atom_type_symbol
_atom_type_description
_atom_type_scat_dispersion_real
_atom_type_scat_dispersion_imag
_atom_type_scat_source
C C 0.0033 0.0016 'International Tables Vol C Tables 4.2.6.8 and 6.1.1.4'
H H 0.0000 0.0000 'International Tables Vol C Tables 4.2.6.8 and 6.1.1.4'
N N 0.0061 0.0033 'International Tables Vol C Tables 4.2.6.8 and 6.1.1.4'
O O 0.0106 0.0060 'International Tables Vol C Tables 4.2.6.8 and 6.1.1.4'
I I -0.4742 1.8119 'International Tables Vol C Tables 4.2.6.8 and 6.1.1.4'
Pb Pb -3.3944 10.1111 'International Tables Vol C Tables 4.2.6.8 and 6.1.1.4'

loop_
_geom_angle_atom_site_label_1
_geom_angle_atom_site_label_2
_geom_angle_atom_site_label_3
_geom_angle
_geom_angle_site_symmetry_1
_geom_angle_site_symmetry_3
I2 Pb1 I3 92.77(3) . .
I2 Pb1 I1 87.44(4) . .
I3 Pb1 I1 92.76(3) . .
I2 Pb1 I4 93.30(3) . .
I3 Pb1 I4 88.19(3) . .
I1 Pb1 I4 178.77(3) . .
I2 Pb1 I4 93.71(3) . 3_675
I3 Pb1 I4 169.76(3) . 3_675
I1 Pb1 I4 95.44(3) . 3_675
I4 Pb1 I4 83.54(3) . 3_675
I2 Pb1 I3 177.73(3) . 3_575
I3 Pb1 I3 88.26(3) . 3_575
I1 Pb1 I3 90.49(3) . 3_575
I4 Pb1 I3 88.76(3) . 3_575
I4 Pb1 I3 85.56(3) 3_675 3_575
I6 Pb2 I5 95.35(4) . .
I6 Pb2 I1 86.83(3) . 3_575
I5 Pb2 I1 89.13(4) . 3_575
I6 Pb2 I2 98.63(3) . 3_675
I5 Pb2 I2 87.98(3) . 3_675
I1 Pb2 I2 174.03(3) 3_575 3_675
I6 Pb2 I4 83.41(3) . .
I5 Pb2 I4 177.59(4) . .
I1 Pb2 I4 92.85(3) 3_575 .
I2 Pb2 I4 90.16(3) 3_675 .
Pb2 I1 Pb1 95.23(3) 3_575 .
Pb1 I2 Pb2 89.40(3) . 3_675
Pb1 I3 Pb1 91.74(3) . 3_575
Pb1 I4 Pb1 96.46(3) . 3_675
Pb1 I4 Pb2 98.05(3) . .
Pb1 I4 Pb2 86.34(3) 3_675 .
C3 N1 C2 108.0(12) . .
C3 N1 C5 114.2(12) . .
C2 N1 C5 109.8(12) . .
C1 N2 C7 110.9(12) . .
C1 N2 C4 108.3(12) . .
C7 N2 C4 112.2(11) . .
N2 C1 C2 113.4(12) . .
N1 C2 C1 108.7(12) . .
C4 C3 N1 112.4(13) . .
C3 C4 N2 112.1(12) . .
C6 C5 N1 114.3(14) . .
C8 C7 N2 114.0(14) . .

loop_
_geom_bond_atom_site_label_1
_geom_bond_atom_site_label_2
_geom_bond_distance
_geom_bond_site_symmetry_2
Pb1 I2 3.1268(11) .
Pb1 I3 3.1656(10) .
Pb1 I1 3.1836(12) .
Pb1 I4 3.2294(10) .
Pb1 I4 3.3028(10) 3_675
Pb1 I3 3.3551(11) 3_575
Pb2 I6 2.9991(11) .
Pb2 I5 3.1159(14) .
Pb2 I1 3.1497(12) 3_575
Pb2 I2 3.3096(12) 3_675
Pb2 I4 3.3177(11) .
I1 Pb2 3.1497(12) 3_575
I2 Pb2 3.3096(12) 3_675
I3 Pb1 3.3551(11) 3_575
I4 Pb1 3.3028(10) 3_675
N1 C3 1.487(18) .
N1 C2 1.489(17) .
N1 C5 1.503(19) .
N2 C1 1.446(18) .
N2 C7 1.505(19) .
N2 C4 1.547(18) .
C1 C2 1.56(2) .
C3 C4 1.455(19) .
C5 C6 1.44(2) .
C7 C8 1.47(2) .
